data_7004604
loop_
_publ_author_name
'Cadierno, Victorio'
'D\'iez, Josefina'
'Garc\'ia-\'Alvarez, Joaqu\'in'
'Gimeno, Jos\'e'
'Rubio-Garc\'ia, Javier'

_publ_section_title
;
 Novel ruthenium(ii) complexes containing the N-phosphorylated
 iminophosphorane-phosphine ligand
 Ph2PCH2P{&#xE001;NP(&#xE001;O)(OEt)2}Ph2: a new coordination mode of
 its methanide anion
;
_journal_issue 42
_journal_name_full 'Dalton Transactions'
_journal_page_first 5737
_journal_page_last 5748
_journal_paper_doi 10.1039/b809166h
_journal_year 2008
_chemical_compound_source synthesis
_chemical_formula_moiety 'C49 H48 N5 O3 P3 Ru, 2(F6 Sb), 2(C H2 Cl2)'
_chemical_formula_sum 'C51 H52 Cl4 F12 N5 O3 P3 Ru Sb2'
_chemical_formula_weight 1590.26
_chemical_name_systematic
;
?
;
_space_group_IT_number 14
_symmetry_cell_setting monoclinic
_symmetry_Int_Tables_number 14
_symmetry_space_group_name_Hall '-P 2ybc'
_symmetry_space_group_name_H-M 'P 1 21/c 1'
_atom_sites_solution_hydrogens geom
_atom_sites_solution_primary direct
_atom_sites_solution_secondary difmap
_audit_creation_method SHELXL-97
_cell_angle_alpha 90.00
_cell_angle_beta 120.276(1)
_cell_angle_gamma 90.00
_cell_formula_units_Z 4
_cell_length_a 12.4217(2)
_cell_length_b 34.9367(6)
_cell_length_c 15.9704(3)
_cell_measurement_reflns_used 9887
_cell_measurement_temperature 150(2)
_cell_measurement_theta_max 25.350
_cell_measurement_theta_min 0.407
_cell_volume 5985.42(19)
_computing_cell_refinement 'HKL Scalepack (Otwinowki & Minor 1997)'
_computing_data_collection 'Collet (Nonius BV, 1997-2000)'
_computing_data_reduction 'HKL Denzo and scalepack (Otwinowski & Minor 1997)'
_computing_molecular_graphics 'PLATON (Spek, 2007)'
_computing_publication_material 'SHELXL-97 (Sheldrick, 1997)'
_computing_structure_refinement 'SHELXL-97 (Sheldrick, 1997)'
_computing_structure_solution 'SIR 92 (Altomare A., 1993)'
_diffrn_ambient_temperature 150(2)
_diffrn_detector_area_resol_mean 9
_diffrn_measured_fraction_theta_full 0.982
_diffrn_measured_fraction_theta_max 0.982
_diffrn_measurement_device '95 mm CCD camera on \k-goniostat'
_diffrn_measurement_device_type KappaCCD
_diffrn_measurement_method '\f and \w scan'
_diffrn_radiation_monochromator 'horizontally mounted graphite crystal'
_diffrn_radiation_source 'fine-focus sealed tube'
_diffrn_radiation_type MoK\a
_diffrn_radiation_wavelength 0.71073
_diffrn_reflns_av_R_equivalents 0.042
_diffrn_reflns_av_sigmaI/netI 0.0668
_diffrn_reflns_limit_h_max 14
_diffrn_reflns_limit_h_min -14
_diffrn_reflns_limit_k_max 0
_diffrn_reflns_limit_k_min -41
_diffrn_reflns_limit_l_max 13
_diffrn_reflns_limit_l_min -18
_diffrn_reflns_number 39556
_diffrn_reflns_theta_full 25.08
_diffrn_reflns_theta_max 25.08
_diffrn_reflns_theta_min 1.17
_diffrn_standards_number 0
_exptl_absorpt_coefficient_mu 1.487
_exptl_absorpt_correction_T_max 0.772
_exptl_absorpt_correction_T_min 0.665
_exptl_absorpt_correction_type multi-scan
_exptl_absorpt_process_details
;
multi-scan from symmetry-related measurements
Sortav (Blessing 1995)
;
_exptl_crystal_colour orange
_exptl_crystal_density_diffrn 1.765
_exptl_crystal_density_method 'not measured'
_exptl_crystal_description prism
_exptl_crystal_F_000 3136
_exptl_crystal_size_max 0.25
_exptl_crystal_size_mid 0.25
_exptl_crystal_size_min 0.2
_refine_diff_density_max 1.132
_refine_diff_density_min -1.268
_refine_diff_density_rms 0.240
_refine_ls_extinction_method none
_refine_ls_goodness_of_fit_ref 1.020
_refine_ls_hydrogen_treatment constr
_refine_ls_matrix_type full
_refine_ls_number_parameters 732
_refine_ls_number_reflns 10433
_refine_ls_number_restraints 0
_refine_ls_restrained_S_all 1.020
_refine_ls_R_factor_all 0.0551
_refine_ls_R_factor_gt 0.0390
_refine_ls_shift/su_max 0.001
_refine_ls_shift/su_mean 0.000
_refine_ls_structure_factor_coef Fsqd
_refine_ls_weighting_details 'calc w=1/[\s^2^(Fo^2^)+(0.0857P)^2^+0.0000P] where P=(Fo^2^+2Fc^2^)/3'
_refine_ls_weighting_scheme calc
_refine_ls_wR_factor_gt 0.1185
_refine_ls_wR_factor_ref 0.1448
_reflns_number_gt 8145
_reflns_number_total 10433
_reflns_threshold_expression >2sigma(I)
_cod_data_source_file b809166h.txt
_cod_data_source_block 8a
_cod_depositor_comments
;
The following automatic conversions were performed:
'_exptl_absorpt_correction_type' value 'Multi scan' changed to
'multi-scan' according to
'/home/saulius/struct/CIF-dictionaries/cif_core.dic' dictionary named
'cif_core.dic' version 2.4.1 from 2010-06-29.

Automatic conversion script
Id: cif_fix_enum 1527 2010-12-29 10:47:43Z saulius 
;
_cod_original_cell_volume 5985.42(18)
_cod_original_sg_symbol_H-M 'P 21/c'
_cod_database_code 7004604

loop_
_symmetry_equiv_pos_as_xyz
'x, y, z'
'-x, y+1/2, -z+1/2'
'-x, -y, -z'
'x, -y-1/2, z-1/2'

loop_
_atom_site_label
_atom_site_type_symbol
_atom_site_fract_x
_atom_site_fract_y
_atom_site_fract_z
_atom_site_U_iso_or_equiv
_atom_site_adp_type
_atom_site_occupancy
_atom_site_symmetry_multiplicity
_atom_site_calc_flag
_atom_site_refinement_flags
_atom_site_disorder_assembly
_atom_site_disorder_group
C1 C 0.6004(5) 0.67638(15) 0.9708(4) 0.0194(11) Uani 1 1 d . . .
C2 C 0.4932(5) 0.66123(16) 0.8935(4) 0.0229(12) Uani 1 1 d . . .
H2 H 0.4954 0.6368 0.8714 0.027 Uiso 1 1 calc R . .
C3 C 0.3815(5) 0.68212(18) 0.8478(4) 0.0296(14) Uani 1 1 d . . .
H3 H 0.3104 0.6716 0.7958 0.035 Uiso 1 1 calc R . .
C4 C 0.3779(6) 0.71836(18) 0.8808(4) 0.0325(14) Uani 1 1 d . . .
H4 H 0.3044 0.7324 0.8508 0.039 Uiso 1 1 calc R . .
C5 C 0.4835(6) 0.73360(17) 0.9582(4) 0.0327(14) Uani 1 1 d . . .
H5 H 0.4812 0.7581 0.9800 0.039 Uiso 1 1 calc R . .
C6 C 0.5934(6) 0.71264(16) 1.0039(4) 0.0282(13) Uani 1 1 d . . .
H6 H 0.6633 0.7230 1.0574 0.034 Uiso 1 1 calc R . .
C7 C 0.7670(5) 0.64543(14) 1.1550(4) 0.0178(11) Uani 1 1 d . . .
C8 C 0.6623(5) 0.63764(16) 1.1639(4) 0.0240(12) Uani 1 1 d . . .
H8 H 0.5834 0.6371 1.1089 0.029 Uiso 1 1 calc R . .
C9 C 0.6760(6) 0.63073(17) 1.2545(5) 0.0325(14) Uani 1 1 d . . .
H9 H 0.6066 0.6255 1.2602 0.039 Uiso 1 1 calc R . .
C10 C 0.7930(7) 0.63172(18) 1.3359(4) 0.0361(16) Uani 1 1 d . . .
H10 H 0.8021 0.6269 1.3964 0.043 Uiso 1 1 calc R . .
C11 C 0.8971(6) 0.63973(17) 1.3286(4) 0.0325(15) Uani 1 1 d . . .
H11 H 0.9757 0.6404 1.3840 0.039 Uiso 1 1 calc R . .
C12 C 0.8840(5) 0.64670(15) 1.2391(4) 0.0242(12) Uani 1 1 d . . .
H12 H 0.9541 0.6523 1.2345 0.029 Uiso 1 1 calc R . .
C13 C 0.8709(5) 0.68237(15) 1.0532(4) 0.0200(11) Uani 1 1 d . . .
H13A H 0.8606 0.7047 1.0845 0.024 Uiso 1 1 calc R . .
H13B H 0.9494 0.6706 1.0997 0.024 Uiso 1 1 calc R . .
C14 C 0.7579(5) 0.72894(16) 0.8728(4) 0.0222(12) Uani 1 1 d . . .
C15 C 0.7266(6) 0.76088(17) 0.9079(5) 0.0355(15) Uani 1 1 d . . .
H15 H 0.7724 0.7666 0.9736 0.043 Uiso 1 1 calc R . .
C16 C 0.6281(7) 0.7843(2) 0.8461(6) 0.0473(19) Uani 1 1 d . . .
H16 H 0.6082 0.8057 0.8704 0.057 Uiso 1 1 calc R . .
C17 C 0.5611(6) 0.7760(2) 0.7504(6) 0.0480(19) Uani 1 1 d . . .
H17 H 0.4946 0.7915 0.7090 0.058 Uiso 1 1 calc R . .
C18 C 0.5907(6) 0.7446(2) 0.7139(5) 0.048(2) Uani 1 1 d . . .
H18 H 0.5439 0.7393 0.6479 0.058 Uiso 1 1 calc R . .
C19 C 0.6902(6) 0.72061(18) 0.7744(4) 0.0334(15) Uani 1 1 d . . .
H19 H 0.7105 0.6996 0.7493 0.040 Uiso 1 1 calc R . .
C20 C 1.0225(5) 0.73114(16) 1.0071(4) 0.0254(13) Uani 1 1 d . . .
C21 C 1.1271(5) 0.72297(17) 1.0963(4) 0.0294(14) Uani 1 1 d . . .
H21 H 1.1271 0.7018 1.1314 0.035 Uiso 1 1 calc R . .
C22 C 1.2302(6) 0.7461(2) 1.1326(5) 0.0420(17) Uani 1 1 d . . .
H22 H 1.2994 0.7406 1.1927 0.050 Uiso 1 1 calc R . .
C23 C 1.2320(7) 0.7767(2) 1.0816(6) 0.060(2) Uani 1 1 d . . .
H23 H 1.3014 0.7926 1.1076 0.071 Uiso 1 1 calc R . .
C24 C 1.1324(8) 0.7843(3) 0.9923(8) 0.096(4) Uani 1 1 d . . .
H24 H 1.1363 0.8046 0.9561 0.116 Uiso 1 1 calc R . .
C25 C 1.0268(7) 0.7625(2) 0.9555(6) 0.072(3) Uani 1 1 d . . .
H25 H 0.9578 0.7687 0.8958 0.086 Uiso 1 1 calc R . .
C26 C 0.9463(6) 0.56823(17) 0.8060(4) 0.0298(14) Uani 1 1 d . . .
H26A H 0.9225 0.5511 0.8418 0.036 Uiso 1 1 calc R . .
H26B H 1.0354 0.5659 0.8322 0.036 Uiso 1 1 calc R . .
C27 C 0.8782(7) 0.5579(2) 0.7012(5) 0.0463(18) Uani 1 1 d . . .
H27A H 0.9007 0.5753 0.6661 0.069 Uiso 1 1 calc R . .
H27B H 0.7900 0.5593 0.6765 0.069 Uiso 1 1 calc R . .
H27C H 0.9000 0.5323 0.6935 0.069 Uiso 1 1 calc R . .
C28 C 1.1808(5) 0.64785(17) 0.9490(4) 0.0276(13) Uani 1 1 d . . .
H28A H 1.1474 0.6736 0.9324 0.033 Uiso 1 1 calc R . .
H28B H 1.1804 0.6367 0.8933 0.033 Uiso 1 1 calc R . .
C29 C 1.3106(6) 0.6488(2) 1.0340(5) 0.0404(17) Uani 1 1 d . . .
H29A H 1.3436 0.6232 1.0484 0.061 Uiso 1 1 calc R . .
H29B H 1.3094 0.6591 1.0892 0.061 Uiso 1 1 calc R . .
H29C H 1.3619 0.6645 1.0189 0.061 Uiso 1 1 calc R . .
C30 C 0.8413(5) 0.50301(15) 0.9804(4) 0.0214(12) Uani 1 1 d . . .
H30 H 0.8967 0.5072 1.0460 0.026 Uiso 1 1 calc R . .
C31 C 0.8371(5) 0.46724(16) 0.9419(4) 0.0255(13) Uani 1 1 d . . .
H31 H 0.8896 0.4478 0.9811 0.031 Uiso 1 1 calc R . .
C32 C 0.7551(5) 0.46056(16) 0.8456(4) 0.0278(13) Uani 1 1 d . . .
H32 H 0.7494 0.4364 0.8191 0.033 Uiso 1 1 calc R . .
C33 C 0.6810(5) 0.49021(16) 0.7886(4) 0.0255(13) Uani 1 1 d . . .
H33 H 0.6254 0.4864 0.7229 0.031 Uiso 1 1 calc R . .
C34 C 0.6905(5) 0.52589(15) 0.8303(4) 0.0193(11) Uani 1 1 d . . .
C35 C 0.6264(5) 0.56056(16) 0.7738(4) 0.0203(12) Uani 1 1 d . . .
C36 C 0.5534(5) 0.56020(17) 0.6748(4) 0.0287(13) Uani 1 1 d . . .
H36 H 0.5353 0.5370 0.6417 0.034 Uiso 1 1 calc R . .
C37 C 0.5061(6) 0.59398(18) 0.6232(4) 0.0336(15) Uani 1 1 d . . .
H37 H 0.4543 0.5938 0.5562 0.040 Uiso 1 1 calc R . .
C38 C 0.5385(5) 0.62790(17) 0.6748(4) 0.0278(13) Uani 1 1 d . . .
H38 H 0.5125 0.6513 0.6429 0.033 Uiso 1 1 calc R . .
C39 C 0.6106(5) 0.62641(16) 0.7753(4) 0.0219(12) Uani 1 1 d . . .
H39 H 0.6310 0.6494 0.8094 0.026 Uiso 1 1 calc R . .
C40 C 0.4972(5) 0.56419(15) 0.9318(4) 0.0202(12) Uani 1 1 d . . .
H40 H 0.4712 0.5723 0.8690 0.024 Uiso 1 1 calc R . .
C41 C 0.4092(5) 0.55065(16) 0.9524(4) 0.0275(13) Uani 1 1 d . . .
H41 H 0.3254 0.5499 0.9047 0.033 Uiso 1 1 calc R . .
C42 C 0.4482(5) 0.53805(17) 1.0463(4) 0.0295(14) Uani 1 1 d . . .
H42 H 0.3908 0.5293 1.0629 0.035 Uiso 1 1 calc R . .
C43 C 0.5727(5) 0.53886(16) 1.1134(4) 0.0263(13) Uani 1 1 d . . .
H43 H 0.6007 0.5299 1.1758 0.032 Uiso 1 1 calc R . .
C44 C 0.6569(5) 0.55293(15) 1.0889(4) 0.0194(11) Uani 1 1 d . . .
C45 C 0.7918(5) 0.55407(14) 1.1571(4) 0.0176(11) Uani 1 1 d . . .
C46 C 0.8506(5) 0.54033(16) 1.2510(4) 0.0242(12) Uani 1 1 d . . .
H46 H 0.8040 0.5293 1.2755 0.029 Uiso 1 1 calc R . .
C47 C 0.9778(5) 0.54294(17) 1.3082(4) 0.0281(14) Uani 1 1 d . . .
H47 H 1.0177 0.5337 1.3715 0.034 Uiso 1 1 calc R . .
C48 C 1.0463(5) 0.55953(16) 1.2708(4) 0.0257(13) Uani 1 1 d . . .
H48 H 1.1325 0.5620 1.3086 0.031 Uiso 1 1 calc R . .
C49 C 0.9838(5) 0.57221(15) 1.1770(4) 0.0198(11) Uani 1 1 d . . .
H49 H 1.0296 0.5829 1.1514 0.024 Uiso 1 1 calc R . .
C50 C 0.2805(7) 0.4816(2) 0.5291(5) 0.056(2) Uani 1 1 d . . .
H50A H 0.2738 0.4979 0.5755 0.067 Uiso 1 1 calc R . .
H50B H 0.1984 0.4713 0.4851 0.067 Uiso 1 1 calc R . .
C51 C 0.0816(10) 0.1737(3) -0.1630(8) 0.085(3) Uani 1 1 d . . .
H51A H 0.0523 0.1574 -0.2196 0.102 Uiso 1 1 calc R . .
H51B H 0.0401 0.1656 -0.1283 0.102 Uiso 1 1 calc R . .
F1 F 0.6539(4) 0.09473(12) 0.1428(3) 0.0582(12) Uani 1 1 d . . .
F2 F 0.5942(5) 0.1521(2) 0.2190(4) 0.112(3) Uani 1 1 d . . .
F3 F 0.5484(5) 0.15788(14) 0.0397(3) 0.0772(17) Uani 1 1 d . . .
F4 F 0.7248(7) 0.19828(13) 0.1785(4) 0.116(3) Uani 1 1 d . . .
F5 F 0.7842(5) 0.14091(15) 0.1025(4) 0.0788(16) Uani 1 1 d . . .
F6 F 0.8266(4) 0.13664(11) 0.2802(3) 0.0535(11) Uani 1 1 d . . .
F7 F 0.2914(4) 0.53593(14) 0.7041(3) 0.0645(13) Uani 1 1 d . . .
F8 F 0.1565(4) 0.5790(2) 0.7527(3) 0.090(2) Uani 1 1 d . . .
F9 F 0.0482(5) 0.53854(16) 0.5902(4) 0.0799(16) Uani 1 1 d . . .
F10 F 0.0554(5) 0.61421(17) 0.5854(4) 0.0886(18) Uani 1 1 d . . .
F11 F 0.1913(4) 0.57182(13) 0.5351(3) 0.0562(12) Uani 1 1 d . . .
F12 F 0.3037(5) 0.61006(15) 0.7016(4) 0.0788(16) Uani 1 1 d . . .
N1 N 0.9013(4) 0.66634(13) 0.8914(3) 0.0242(10) Uani 1 1 d . . .
N2 N 0.7678(4) 0.53207(12) 0.9263(3) 0.0166(9) Uani 1 1 d . . .
N3 N 0.6527(4) 0.59366(12) 0.8262(3) 0.0179(9) Uani 1 1 d . . .
N4 N 0.6190(4) 0.56628(11) 0.9983(3) 0.0151(9) Uani 1 1 d . . .
N5 N 0.8589(4) 0.56990(11) 1.1198(3) 0.0154(9) Uani 1 1 d . . .
O1 O 0.9255(3) 0.60001(10) 0.9781(3) 0.0199(8) Uani 1 1 d . . .
O2 O 0.9149(4) 0.60722(11) 0.8152(3) 0.0291(9) Uani 1 1 d . . .
O3 O 1.1048(3) 0.62451(11) 0.9767(3) 0.0249(9) Uani 1 1 d . . .
P1 P 0.74445(13) 0.64791(4) 1.03219(10) 0.0164(3) Uani 1 1 d . . .
P2 P 0.88834(13) 0.69946(4) 0.95333(10) 0.0195(3) Uani 1 1 d . . .
P3 P 0.95782(13) 0.62512(4) 0.91812(10) 0.0183(3) Uani 1 1 d . . .
Ru1 Ru 0.75812(4) 0.586971(11) 0.97733(3) 0.01357(12) Uani 1 1 d . . .
Sb1 Sb 0.68629(4) 0.146764(12) 0.15929(3) 0.03206(14) Uani 1 1 d . . .
Sb2 Sb 0.17229(4) 0.575749(14) 0.64252(3) 0.03438(14) Uani 1 1 d . . .
Cl1 Cl 0.33031(18) 0.50952(6) 0.46267(13) 0.0538(5) Uani 1 1 d . . .
Cl2 Cl 0.3816(3) 0.44444(8) 0.5899(2) 0.1124(12) Uani 1 1 d . . .
Cl3 Cl 0.2429(3) 0.16696(8) -0.08780(17) 0.0824(7) Uani 1 1 d . . .
Cl4 Cl 0.0389(3) 0.22050(8) -0.2012(2) 0.1030(10) Uani 1 1 d . . .

loop_
_atom_site_aniso_label
_atom_site_aniso_U_11
_atom_site_aniso_U_22
_atom_site_aniso_U_33
_atom_site_aniso_U_23
_atom_site_aniso_U_13
_atom_site_aniso_U_12
C1 0.023(3) 0.016(3) 0.020(3) 0.002(2) 0.012(2) 0.002(2)
C2 0.024(3) 0.020(3) 0.025(3) 0.000(2) 0.014(3) 0.004(2)
C3 0.021(3) 0.036(4) 0.029(3) 0.003(3) 0.010(3) 0.003(3)
C4 0.029(3) 0.035(4) 0.034(3) 0.009(3) 0.015(3) 0.012(3)
C5 0.041(4) 0.023(3) 0.037(4) 0.004(3) 0.021(3) 0.013(3)
C6 0.032(3) 0.021(3) 0.027(3) -0.001(2) 0.011(3) 0.002(3)
C7 0.024(3) 0.012(3) 0.019(3) 0.001(2) 0.012(2) 0.002(2)
C8 0.026(3) 0.022(3) 0.027(3) -0.002(2) 0.016(3) 0.000(2)
C9 0.043(4) 0.025(3) 0.043(4) 0.002(3) 0.032(3) 0.003(3)
C10 0.057(5) 0.034(4) 0.024(3) -0.001(3) 0.025(3) 0.004(3)
C11 0.045(4) 0.026(3) 0.019(3) -0.002(2) 0.011(3) -0.001(3)
C12 0.028(3) 0.019(3) 0.024(3) -0.003(2) 0.012(3) -0.001(2)
C13 0.024(3) 0.015(3) 0.018(3) 0.000(2) 0.007(2) -0.001(2)
C14 0.020(3) 0.021(3) 0.024(3) 0.010(2) 0.010(2) 0.001(2)
C15 0.041(4) 0.026(3) 0.040(4) 0.010(3) 0.021(3) 0.005(3)
C16 0.042(4) 0.036(4) 0.062(5) 0.026(4) 0.025(4) 0.019(3)
C17 0.031(4) 0.041(4) 0.059(5) 0.030(4) 0.013(4) 0.008(3)
C18 0.036(4) 0.055(5) 0.027(3) 0.020(3) -0.004(3) -0.014(4)
C19 0.035(4) 0.030(3) 0.025(3) 0.006(3) 0.008(3) -0.005(3)
C20 0.018(3) 0.019(3) 0.036(3) 0.005(2) 0.010(3) -0.003(2)
C21 0.025(3) 0.033(3) 0.026(3) 0.003(3) 0.010(3) -0.004(3)
C22 0.023(3) 0.052(4) 0.038(4) -0.006(3) 0.005(3) -0.009(3)
C23 0.030(4) 0.040(4) 0.088(6) 0.006(4) 0.014(4) -0.015(3)
C24 0.038(5) 0.066(6) 0.141(9) 0.064(6) 0.013(6) -0.017(4)
C25 0.030(4) 0.059(5) 0.086(6) 0.048(5) -0.001(4) -0.014(4)
C26 0.034(4) 0.029(3) 0.032(3) -0.004(3) 0.020(3) -0.003(3)
C27 0.044(4) 0.051(5) 0.046(4) -0.020(3) 0.024(4) -0.010(4)
C28 0.022(3) 0.033(3) 0.033(3) 0.005(3) 0.018(3) -0.008(3)
C29 0.023(3) 0.050(4) 0.045(4) 0.002(3) 0.014(3) -0.010(3)
C30 0.019(3) 0.020(3) 0.023(3) 0.004(2) 0.009(2) 0.002(2)
C31 0.022(3) 0.020(3) 0.036(3) 0.001(2) 0.015(3) 0.005(2)
C32 0.032(3) 0.016(3) 0.038(3) -0.009(2) 0.019(3) -0.002(2)
C33 0.027(3) 0.025(3) 0.023(3) -0.007(2) 0.011(3) -0.006(3)
C34 0.013(3) 0.023(3) 0.020(3) -0.002(2) 0.007(2) -0.001(2)
C35 0.016(3) 0.024(3) 0.019(3) -0.001(2) 0.007(2) -0.001(2)
C36 0.026(3) 0.030(3) 0.024(3) -0.006(3) 0.007(3) -0.004(3)
C37 0.031(4) 0.042(4) 0.018(3) 0.001(3) 0.005(3) -0.004(3)
C38 0.026(3) 0.032(3) 0.021(3) 0.010(2) 0.008(3) 0.003(3)
C39 0.020(3) 0.023(3) 0.022(3) 0.002(2) 0.011(2) -0.002(2)
C40 0.018(3) 0.020(3) 0.021(3) 0.002(2) 0.009(2) 0.001(2)
C41 0.015(3) 0.026(3) 0.041(4) -0.004(3) 0.014(3) -0.005(2)
C42 0.025(3) 0.032(3) 0.038(3) 0.003(3) 0.021(3) -0.006(3)
C43 0.028(3) 0.026(3) 0.031(3) -0.001(3) 0.021(3) -0.005(3)
C44 0.021(3) 0.015(3) 0.025(3) -0.002(2) 0.013(2) 0.001(2)
C45 0.020(3) 0.013(3) 0.019(3) -0.001(2) 0.009(2) -0.001(2)
C46 0.027(3) 0.024(3) 0.021(3) 0.006(2) 0.011(3) -0.001(2)
C47 0.034(4) 0.025(3) 0.016(3) 0.006(2) 0.006(3) 0.005(3)
C48 0.021(3) 0.022(3) 0.023(3) 0.000(2) 0.002(2) 0.000(2)
C49 0.019(3) 0.014(3) 0.023(3) -0.002(2) 0.008(2) -0.004(2)
C50 0.044(5) 0.074(6) 0.039(4) -0.010(4) 0.014(4) 0.006(4)
C51 0.089(8) 0.072(7) 0.096(8) -0.014(6) 0.047(7) -0.006(6)
F1 0.058(3) 0.039(2) 0.062(3) 0.000(2) 0.019(2) -0.014(2)
F2 0.076(4) 0.210(8) 0.060(3) 0.015(4) 0.041(3) 0.077(4)
F3 0.083(4) 0.073(3) 0.029(2) -0.006(2) -0.006(2) 0.040(3)
F4 0.169(6) 0.025(3) 0.067(3) -0.009(2) -0.004(4) 0.017(3)
F5 0.096(4) 0.086(4) 0.088(4) 0.011(3) 0.072(4) -0.001(3)
F6 0.048(3) 0.043(2) 0.038(2) -0.0063(18) -0.0015(19) 0.019(2)
F7 0.062(3) 0.071(3) 0.047(3) 0.009(2) 0.018(2) 0.014(2)
F8 0.043(3) 0.198(7) 0.038(3) -0.012(3) 0.028(2) -0.002(3)
F9 0.060(3) 0.089(4) 0.080(3) -0.012(3) 0.027(3) -0.043(3)
F10 0.084(4) 0.096(4) 0.072(3) 0.002(3) 0.029(3) 0.049(3)
F11 0.066(3) 0.072(3) 0.039(2) 0.002(2) 0.033(2) 0.001(2)
F12 0.063(3) 0.082(4) 0.095(4) -0.048(3) 0.042(3) -0.039(3)
N1 0.030(3) 0.019(2) 0.024(2) 0.004(2) 0.014(2) 0.000(2)
N2 0.016(2) 0.016(2) 0.020(2) 0.0003(18) 0.0110(19) -0.0020(18)
N3 0.014(2) 0.021(2) 0.019(2) 0.0000(18) 0.0085(19) -0.0012(19)
N4 0.015(2) 0.011(2) 0.018(2) -0.0012(17) 0.0079(19) 0.0009(17)
N5 0.018(2) 0.011(2) 0.016(2) -0.0018(17) 0.0077(19) -0.0016(17)
O1 0.0163(19) 0.020(2) 0.0241(19) 0.0055(16) 0.0111(17) 0.0002(15)
O2 0.037(2) 0.026(2) 0.025(2) -0.0022(17) 0.0162(19) 0.0012(19)
O3 0.015(2) 0.029(2) 0.030(2) 0.0084(17) 0.0112(18) -0.0024(16)
P1 0.0160(7) 0.0136(7) 0.0183(7) -0.0003(5) 0.0077(6) 0.0000(5)
P2 0.0177(7) 0.0155(7) 0.0213(7) 0.0049(6) 0.0069(6) 0.0005(6)
P3 0.0177(7) 0.0181(7) 0.0196(7) 0.0007(5) 0.0098(6) -0.0018(6)
Ru1 0.0130(2) 0.0124(2) 0.0146(2) 0.00068(16) 0.00639(18) -0.00044(16)
Sb1 0.0364(3) 0.0278(2) 0.0229(2) -0.00075(16) 0.00819(19) 0.01397(18)
Sb2 0.0264(2) 0.0494(3) 0.0268(2) -0.00812(19) 0.01303(19) -0.0080(2)
Cl1 0.0462(11) 0.0633(13) 0.0407(10) -0.0167(9) 0.0135(9) -0.0076(9)
Cl2 0.0702(17) 0.0633(17) 0.132(3) 0.0306(16) -0.0022(17) 0.0016(14)
Cl3 0.0916(19) 0.0898(19) 0.0637(14) -0.0078(13) 0.0375(14) 0.0184(15)
Cl4 0.115(2) 0.0747(18) 0.101(2) -0.0206(15) 0.0408(19) 0.0198(17)

loop_
_atom_type_symbol
_atom_type_description
_atom_type_scat_dispersion_real
_atom_type_scat_dispersion_imag
_atom_type_scat_source
C C 0.0033 0.0016 'International Tables Vol C Tables 4.2.6.8 and 6.1.1.4'
H H 0.0000 0.0000 'International Tables Vol C Tables 4.2.6.8 and 6.1.1.4'
F F 0.0171 0.0103 'International Tables Vol C Tables 4.2.6.8 and 6.1.1.4'
N N 0.0061 0.0033 'International Tables Vol C Tables 4.2.6.8 and 6.1.1.4'
O O 0.0106 0.0060 'International Tables Vol C Tables 4.2.6.8 and 6.1.1.4'
P P 0.1023 0.0942 'International Tables Vol C Tables 4.2.6.8 and 6.1.1.4'
Ru Ru -1.2594 0.8363 'International Tables Vol C Tables 4.2.6.8 and 6.1.1.4'
Sb Sb -0.5866 1.5461 'International Tables Vol C Tables 4.2.6.8 and 6.1.1.4'
Cl Cl 0.1484 0.1585 'International Tables Vol C Tables 4.2.6.8 and 6.1.1.4'

loop_
_geom_angle_atom_site_label_1
_geom_angle_atom_site_label_2
_geom_angle_atom_site_label_3
_geom_angle
_geom_angle_site_symmetry_1
_geom_angle_site_symmetry_3
_geom_angle_publ_flag
C2 C1 C6 118.0(5) . . ?
C2 C1 P1 120.5(4) . . ?
C6 C1 P1 121.3(4) . . ?
C1 C2 C3 121.2(5) . . ?
C1 C2 H2 119.4 . . ?
C3 C2 H2 119.4 . . ?
C4 C3 C2 119.5(6) . . ?
C4 C3 H3 120.3 . . ?
C2 C3 H3 120.3 . . ?
C5 C4 C3 119.9(6) . . ?
C5 C4 H4 120.1 . . ?
C3 C4 H4 120.1 . . ?
C4 C5 C6 120.5(6) . . ?
C4 C5 H5 119.8 . . ?
C6 C5 H5 119.8 . . ?
C5 C6 C1 120.9(6) . . ?
C5 C6 H6 119.6 . . ?
C1 C6 H6 119.6 . . ?
C12 C7 C8 118.5(5) . . ?
C12 C7 P1 123.3(4) . . ?
C8 C7 P1 117.8(4) . . ?
C9 C8 C7 120.3(6) . . ?
C9 C8 H8 119.8 . . ?
C7 C8 H8 119.8 . . ?
C10 C9 C8 119.7(6) . . ?
C10 C9 H9 120.1 . . ?
C8 C9 H9 120.1 . . ?
C9 C10 C11 120.7(6) . . ?
C9 C10 H10 119.6 . . ?
C11 C10 H10 119.6 . . ?
C12 C11 C10 119.8(6) . . ?
C12 C11 H11 120.1 . . ?
C10 C11 H11 120.1 . . ?
C11 C12 C7 120.9(6) . . ?
C11 C12 H12 119.5 . . ?
C7 C12 H12 119.5 . . ?
P2 C13 P1 121.1(3) . . ?
P2 C13 H13A 107.1 . . ?
P1 C13 H13A 107.1 . . ?
P2 C13 H13B 107.1 . . ?
P1 C13 H13B 107.1 . . ?
H13A C13 H13B 106.8 . . ?
C15 C14 C19 119.5(5) . . ?
C15 C14 P2 120.4(4) . . ?
C19 C14 P2 120.1(5) . . ?
C16 C15 C14 120.9(6) . . ?
C16 C15 H15 119.6 . . ?
C14 C15 H15 119.6 . . ?
C17 C16 C15 119.7(7) . . ?
C17 C16 H16 120.1 . . ?
C15 C16 H16 120.1 . . ?
C16 C17 C18 120.4(6) . . ?
C16 C17 H17 119.8 . . ?
C18 C17 H17 119.8 . . ?
C17 C18 C19 121.1(6) . . ?
C17 C18 H18 119.5 . . ?
C19 C18 H18 119.5 . . ?
C14 C19 C18 118.4(6) . . ?
C14 C19 H19 120.8 . . ?
C18 C19 H19 120.8 . . ?
C25 C20 C21 118.3(6) . . ?
C25 C20 P2 120.1(5) . . ?
C21 C20 P2 121.4(4) . . ?
C22 C21 C20 120.3(6) . . ?
C22 C21 H21 119.9 . . ?
C20 C21 H21 119.9 . . ?
C23 C22 C21 120.5(6) . . ?
C23 C22 H22 119.8 . . ?
C21 C22 H22 119.8 . . ?
C22 C23 C24 120.3(7) . . ?
C22 C23 H23 119.9 . . ?
C24 C23 H23 119.9 . . ?
C23 C24 C25 120.6(8) . . ?
C23 C24 H24 119.7 . . ?
C25 C24 H24 119.7 . . ?
C24 C25 C20 120.0(7) . . ?
C24 C25 H25 120.0 . . ?
C20 C25 H25 120.0 . . ?
O2 C26 C27 108.3(5) . . ?
O2 C26 H26A 110.0 . . ?
C27 C26 H26A 110.0 . . ?
O2 C26 H26B 110.0 . . ?
C27 C26 H26B 110.0 . . ?
H26A C26 H26B 108.4 . . ?
C26 C27 H27A 109.5 . . ?
C26 C27 H27B 109.5 . . ?
H27A C27 H27B 109.5 . . ?
C26 C27 H27C 109.5 . . ?
H27A C27 H27C 109.5 . . ?
H27B C27 H27C 109.5 . . ?
O3 C28 C29 107.5(5) . . ?
O3 C28 H28A 110.2 . . ?
C29 C28 H28A 110.2 . . ?
O3 C28 H28B 110.2 . . ?
C29 C28 H28B 110.2 . . ?
H28A C28 H28B 108.5 . . ?
C28 C29 H29A 109.5 . . ?
C28 C29 H29B 109.5 . . ?
H29A C29 H29B 109.5 . . ?
C28 C29 H29C 109.5 . . ?
H29A C29 H29C 109.5 . . ?
H29B C29 H29C 109.5 . . ?
N2 C30 C31 122.3(5) . . ?
N2 C30 H30 118.8 . . ?
C31 C30 H30 118.8 . . ?
C32 C31 C30 119.5(5) . . ?
C32 C31 H31 120.2 . . ?
C30 C31 H31 120.2 . . ?
C31 C32 C33 118.9(5) . . ?
C31 C32 H32 120.5 . . ?
C33 C32 H32 120.5 . . ?
C32 C33 C34 119.3(5) . . ?
C32 C33 H33 120.3 . . ?
C34 C33 H33 120.3 . . ?
N2 C34 C33 121.7(5) . . ?
N2 C34 C35 114.6(5) . . ?
C33 C34 C35 123.5(5) . . ?
N3 C35 C36 122.0(5) . . ?
N3 C35 C34 115.5(5) . . ?
C36 C35 C34 122.4(5) . . ?
C35 C36 C37 120.8(6) . . ?
C35 C36 H36 119.6 . . ?
C37 C36 H36 119.6 . . ?
C38 C37 C36 117.8(5) . . ?
C38 C37 H37 121.1 . . ?
C36 C37 H37 121.1 . . ?
C37 C38 C39 118.7(5) . . ?
C37 C38 H38 120.6 . . ?
C39 C38 H38 120.6 . . ?
N3 C39 C38 123.8(5) . . ?
N3 C39 H39 118.1 . . ?
C38 C39 H39 118.1 . . ?
N4 C40 C41 123.0(5) . . ?
N4 C40 H40 118.5 . . ?
C41 C40 H40 118.5 . . ?
C40 C41 C42 118.6(5) . . ?
C40 C41 H41 120.7 . . ?
C42 C41 H41 120.7 . . ?
C43 C42 C41 118.6(5) . . ?
C43 C42 H42 120.7 . . ?
C41 C42 H42 120.7 . . ?
C42 C43 C44 120.3(5) . . ?
C42 C43 H43 119.8 . . ?
C44 C43 H43 119.8 . . ?
N4 C44 C43 121.3(5) . . ?
N4 C44 C45 115.7(4) . . ?
C43 C44 C45 123.0(5) . . ?
N5 C45 C46 120.7(5) . . ?
N5 C45 C44 114.1(4) . . ?
C46 C45 C44 125.2(5) . . ?
C47 C46 C45 120.1(5) . . ?
C47 C46 H46 120.0 . . ?
C45 C46 H46 120.0 . . ?
C46 C47 C48 119.4(5) . . ?
C46 C47 H47 120.3 . . ?
C48 C47 H47 120.3 . . ?
C49 C48 C47 118.3(5) . . ?
C49 C48 H48 120.9 . . ?
C47 C48 H48 120.9 . . ?
N5 C49 C48 123.1(5) . . ?
N5 C49 H49 118.5 . . ?
C48 C49 H49 118.5 . . ?
Cl2 C50 Cl1 112.2(4) . . ?
Cl2 C50 H50A 109.2 . . ?
Cl1 C50 H50A 109.2 . . ?
Cl2 C50 H50B 109.2 . . ?
Cl1 C50 H50B 109.2 . . ?
H50A C50 H50B 107.9 . . ?
Cl4 C51 Cl3 114.1(6) . . ?
Cl4 C51 H51A 108.7 . . ?
Cl3 C51 H51A 108.7 . . ?
Cl4 C51 H51B 108.7 . . ?
Cl3 C51 H51B 108.7 . . ?
H51A C51 H51B 107.6 . . ?
P3 N1 P2 132.5(3) . . ?
C30 N2 C34 118.1(5) . . ?
C30 N2 Ru1 126.1(4) . . ?
C34 N2 Ru1 115.8(3) . . ?
C39 N3 C35 116.7(4) . . ?
C39 N3 Ru1 128.0(4) . . ?
C35 N3 Ru1 115.3(3) . . ?
C40 N4 C44 118.1(4) . . ?
C40 N4 Ru1 126.6(3) . . ?
C44 N4 Ru1 115.3(3) . . ?
C49 N5 C45 118.5(4) . . ?
C49 N5 Ru1 125.6(3) . . ?
C45 N5 Ru1 115.9(3) . . ?
P3 O1 Ru1 134.5(2) . . ?
C26 O2 P3 120.9(3) . . ?
C28 O3 P3 122.6(3) . . ?
C7 P1 C1 100.2(2) . . ?
C7 P1 C13 100.2(2) . . ?
C1 P1 C13 104.5(2) . . ?
C7 P1 Ru1 110.83(16) . . ?
C1 P1 Ru1 121.81(18) . . ?
C13 P1 Ru1 116.08(18) . . ?
N1 P2 C14 108.1(3) . . ?
N1 P2 C13 113.8(2) . . ?
C14 P2 C13 110.7(3) . . ?
N1 P2 C20 112.5(3) . . ?
C14 P2 C20 105.7(3) . . ?
C13 P2 C20 105.8(3) . . ?
O1 P3 N1 119.1(2) . . ?
O1 P3 O3 102.5(2) . . ?
N1 P3 O3 113.6(2) . . ?
O1 P3 O2 112.1(2) . . ?
N1 P3 O2 102.2(2) . . ?
O3 P3 O2 107.2(2) . . ?
N4 Ru1 N5 79.06(16) . . ?
N4 Ru1 N3 97.97(16) . . ?
N5 Ru1 N3 169.52(16) . . ?
N4 Ru1 N2 87.69(16) . . ?
N5 Ru1 N2 92.44(16) . . ?
N3 Ru1 N2 77.35(16) . . ?
N4 Ru1 O1 168.08(15) . . ?
N5 Ru1 O1 90.42(15) . . ?
N3 Ru1 O1 91.39(15) . . ?
N2 Ru1 O1 87.17(15) . . ?
N4 Ru1 P1 91.92(12) . . ?
N5 Ru1 P1 88.18(12) . . ?
N3 Ru1 P1 102.02(12) . . ?
N2 Ru1 P1 179.20(13) . . ?
O1 Ru1 P1 93.34(10) . . ?
F2 Sb1 F4 89.5(3) . . ?
F2 Sb1 F1 91.5(3) . . ?
F4 Sb1 F1 177.9(3) . . ?
F2 Sb1 F3 91.1(2) . . ?
F4 Sb1 F3 89.7(2) . . ?
F1 Sb1 F3 92.1(2) . . ?
F2 Sb1 F5 178.2(2) . . ?
F4 Sb1 F5 90.6(3) . . ?
F1 Sb1 F5 88.3(2) . . ?
F3 Sb1 F5 90.7(2) . . ?
F2 Sb1 F6 89.1(2) . . ?
F4 Sb1 F6 89.1(2) . . ?
F1 Sb1 F6 89.07(18) . . ?
F3 Sb1 F6 178.8(2) . . ?
F5 Sb1 F6 89.1(2) . . ?
F10 Sb2 F11 91.9(2) . . ?
F10 Sb2 F12 93.0(3) . . ?
F11 Sb2 F12 91.6(2) . . ?
F10 Sb2 F9 91.1(3) . . ?
F11 Sb2 F9 89.8(2) . . ?
F12 Sb2 F9 175.6(3) . . ?
F10 Sb2 F8 89.5(3) . . ?
F11 Sb2 F8 178.6(2) . . ?
F12 Sb2 F8 88.0(2) . . ?
F9 Sb2 F8 90.5(2) . . ?
F10 Sb2 F7 178.4(2) . . ?
F11 Sb2 F7 89.7(2) . . ?
F12 Sb2 F7 87.3(2) . . ?
F9 Sb2 F7 88.5(2) . . ?
F8 Sb2 F7 89.0(2) . . ?

loop_
_geom_bond_atom_site_label_1
_geom_bond_atom_site_label_2
_geom_bond_distance
_geom_bond_site_symmetry_2
_geom_bond_publ_flag
C1 C2 1.386(8) . ?
C1 C6 1.392(8) . ?
C1 P1 1.839(5) . ?
C2 C3 1.404(8) . ?
C2 H2 0.9300 . ?
C3 C4 1.381(9) . ?
C3 H3 0.9300 . ?
C4 C5 1.378(9) . ?
C4 H4 0.9300 . ?
C5 C6 1.388(8) . ?
C5 H5 0.9300 . ?
C6 H6 0.9300 . ?
C7 C12 1.397(8) . ?
C7 C8 1.404(8) . ?
C7 P1 1.838(5) . ?
C8 C9 1.391(8) . ?
C8 H8 0.9300 . ?
C9 C10 1.377(9) . ?
C9 H9 0.9300 . ?
C10 C11 1.385(9) . ?
C10 H10 0.9300 . ?
C11 C12 1.377(8) . ?
C11 H11 0.9300 . ?
C12 H12 0.9300 . ?
C13 P2 1.815(5) . ?
C13 P1 1.870(5) . ?
C13 H13A 0.9700 . ?
C13 H13B 0.9700 . ?
C14 C15 1.389(8) . ?
C14 C19 1.389(8) . ?
C14 P2 1.800(5) . ?
C15 C16 1.387(9) . ?
C15 H15 0.9300 . ?
C16 C17 1.354(10) . ?
C16 H16 0.9300 . ?
C17 C18 1.375(11) . ?
C17 H17 0.9300 . ?
C18 C19 1.400(9) . ?
C18 H18 0.9300 . ?
C19 H19 0.9300 . ?
C20 C25 1.388(8) . ?
C20 C21 1.390(8) . ?
C20 P2 1.815(6) . ?
C21 C22 1.371(8) . ?
C21 H21 0.9300 . ?
C22 C23 1.35(1) . ?
C22 H22 0.9300 . ?
C23 C24 1.363(12) . ?
C23 H23 0.9300 . ?
C24 C25 1.368(10) . ?
C24 H24 0.9300 . ?
C25 H25 0.9300 . ?
C26 O2 1.445(7) . ?
C26 C27 1.490(8) . ?
C26 H26A 0.9700 . ?
C26 H26B 0.9700 . ?
C27 H27A 0.9600 . ?
C27 H27B 0.9600 . ?
C27 H27C 0.9600 . ?
C28 O3 1.474(6) . ?
C28 C29 1.495(8) . ?
C28 H28A 0.9700 . ?
C28 H28B 0.9700 . ?
C29 H29A 0.9600 . ?
C29 H29B 0.9600 . ?
C29 H29C 0.9600 . ?
C30 N2 1.347(7) . ?
C30 C31 1.382(8) . ?
C30 H30 0.9300 . ?
C31 C32 1.371(8) . ?
C31 H31 0.9300 . ?
C32 C33 1.380(8) . ?
C32 H32 0.9300 . ?
C33 C34 1.390(8) . ?
C33 H33 0.9300 . ?
C34 N2 1.354(6) . ?
C34 C35 1.480(7) . ?
C35 N3 1.367(7) . ?
C35 C36 1.370(7) . ?
C36 C37 1.389(8) . ?
C36 H36 0.9300 . ?
C37 C38 1.382(9) . ?
C37 H37 0.9300 . ?
C38 C39 1.390(7) . ?
C38 H38 0.9300 . ?
C39 N3 1.347(7) . ?
C39 H39 0.9300 . ?
C40 N4 1.342(7) . ?
C40 C41 1.375(7) . ?
C40 H40 0.9300 . ?
C41 C42 1.394(8) . ?
C41 H41 0.9300 . ?
C42 C43 1.367(8) . ?
C42 H42 0.9300 . ?
C43 C44 1.378(7) . ?
C43 H43 0.9300 . ?
C44 N4 1.359(7) . ?
C44 C45 1.468(7) . ?
C45 N5 1.362(7) . ?
C45 C46 1.382(7) . ?
C46 C47 1.372(8) . ?
C46 H46 0.9300 . ?
C47 C48 1.390(8) . ?
C47 H47 0.9300 . ?
C48 C49 1.368(7) . ?
C48 H48 0.9300 . ?
C49 N5 1.349(7) . ?
C49 H49 0.9300 . ?
C50 Cl2 1.726(8) . ?
C50 Cl1 1.766(8) . ?
C50 H50A 0.9700 . ?
C50 H50B 0.9700 . ?
C51 Cl4 1.733(10) . ?
C51 Cl3 1.757(10) . ?
C51 H51A 0.9700 . ?
C51 H51B 0.9700 . ?
F1 Sb1 1.852(4) . ?
F2 Sb1 1.830(5) . ?
F3 Sb1 1.853(4) . ?
F4 Sb1 1.848(5) . ?
F5 Sb1 1.859(5) . ?
F6 Sb1 1.870(4) . ?
F7 Sb2 1.904(4) . ?
F8 Sb2 1.869(4) . ?
F9 Sb2 1.861(4) . ?
F10 Sb2 1.847(5) . ?
F11 Sb2 1.852(4) . ?
F12 Sb2 1.855(4) . ?
N1 P3 1.564(5) . ?
N1 P2 1.583(5) . ?
N2 Ru1 2.112(4) . ?
N3 Ru1 2.099(4) . ?
N4 Ru1 2.050(4) . ?
N5 Ru1 2.056(4) . ?
O1 P3 1.496(4) . ?
O1 Ru1 2.122(3) . ?
O2 P3 1.578(4) . ?
O3 P3 1.577(4) . ?
P1 Ru1 2.3407(14) . ?

loop_
_geom_torsion_atom_site_label_1
_geom_torsion_atom_site_label_2
_geom_torsion_atom_site_label_3
_geom_torsion_atom_site_label_4
_geom_torsion
_geom_torsion_site_symmetry_1
_geom_torsion_site_symmetry_2
_geom_torsion_site_symmetry_3
_geom_torsion_site_symmetry_4
_geom_torsion_publ_flag
C6 C1 C2 C3 1.7(8) . . . . ?
P1 C1 C2 C3 178.0(4) . . . . ?
C1 C2 C3 C4 -0.3(9) . . . . ?
C2 C3 C4 C5 -0.3(9) . . . . ?
C3 C4 C5 C6 -0.6(9) . . . . ?
C4 C5 C6 C1 2.0(9) . . . . ?
C2 C1 C6 C5 -2.5(8) . . . . ?
P1 C1 C6 C5 -178.8(4) . . . . ?
C12 C7 C8 C9 -1.1(8) . . . . ?
P1 C7 C8 C9 172.0(4) . . . . ?
C7 C8 C9 C10 0.3(9) . . . . ?
C8 C9 C10 C11 0.4(9) . . . . ?
C9 C10 C11 C12 -0.2(9) . . . . ?
C10 C11 C12 C7 -0.7(9) . . . . ?
C8 C7 C12 C11 1.3(8) . . . . ?
P1 C7 C12 C11 -171.4(4) . . . . ?
C19 C14 C15 C16 0.6(9) . . . . ?
P2 C14 C15 C16 178.5(5) . . . . ?
C14 C15 C16 C17 0.2(10) . . . . ?
C15 C16 C17 C18 -0.5(11) . . . . ?
C16 C17 C18 C19 0.1(11) . . . . ?
C15 C14 C19 C18 -1.0(9) . . . . ?
P2 C14 C19 C18 -178.9(5) . . . . ?
C17 C18 C19 C14 0.7(10) . . . . ?
C25 C20 C21 C22 1.6(10) . . . . ?
P2 C20 C21 C22 175.9(5) . . . . ?
C20 C21 C22 C23 -0.9(11) . . . . ?
C21 C22 C23 C24 -1.8(13) . . . . ?
C22 C23 C24 C25 3.8(17) . . . . ?
C23 C24 C25 C20 -3.1(17) . . . . ?
C21 C20 C25 C24 0.4(14) . . . . ?
P2 C20 C25 C24 -174.0(8) . . . . ?
N2 C30 C31 C32 -0.6(8) . . . . ?
C30 C31 C32 C33 1.9(8) . . . . ?
C31 C32 C33 C34 -0.7(9) . . . . ?
C32 C33 C34 N2 -2.1(8) . . . . ?
C32 C33 C34 C35 172.7(5) . . . . ?
N2 C34 C35 N3 -0.8(7) . . . . ?
C33 C34 C35 N3 -176.0(5) . . . . ?
N2 C34 C35 C36 174.2(5) . . . . ?
C33 C34 C35 C36 -0.9(9) . . . . ?
N3 C35 C36 C37 2.0(9) . . . . ?
C34 C35 C36 C37 -172.7(5) . . . . ?
C35 C36 C37 C38 2.1(9) . . . . ?
C36 C37 C38 C39 -3.4(9) . . . . ?
C37 C38 C39 N3 0.9(9) . . . . ?
N4 C40 C41 C42 -0.8(8) . . . . ?
C40 C41 C42 C43 -1.5(9) . . . . ?
C41 C42 C43 C44 1.9(9) . . . . ?
C42 C43 C44 N4 0.0(8) . . . . ?
C42 C43 C44 C45 -179.1(5) . . . . ?
N4 C44 C45 N5 2.4(6) . . . . ?
C43 C44 C45 N5 -178.4(5) . . . . ?
N4 C44 C45 C46 -176.8(5) . . . . ?
C43 C44 C45 C46 2.3(8) . . . . ?
N5 C45 C46 C47 0.7(8) . . . . ?
C44 C45 C46 C47 180.0(5) . . . . ?
C45 C46 C47 C48 0.1(9) . . . . ?
C46 C47 C48 C49 -1.0(8) . . . . ?
C47 C48 C49 N5 1.1(8) . . . . ?
C31 C30 N2 C34 -2.1(8) . . . . ?
C31 C30 N2 Ru1 176.5(4) . . . . ?
C33 C34 N2 C30 3.4(7) . . . . ?
C35 C34 N2 C30 -171.8(4) . . . . ?
C33 C34 N2 Ru1 -175.3(4) . . . . ?
C35 C34 N2 Ru1 9.4(6) . . . . ?
C38 C39 N3 C35 3.1(8) . . . . ?
C38 C39 N3 Ru1 -178.3(4) . . . . ?
C36 C35 N3 C39 -4.5(8) . . . . ?
C34 C35 N3 C39 170.5(5) . . . . ?
C36 C35 N3 Ru1 176.8(4) . . . . ?
C34 C35 N3 Ru1 -8.2(6) . . . . ?
C41 C40 N4 C44 2.7(8) . . . . ?
C41 C40 N4 Ru1 -178.5(4) . . . . ?
C43 C44 N4 C40 -2.2(7) . . . . ?
C45 C44 N4 C40 176.9(4) . . . . ?
C43 C44 N4 Ru1 178.8(4) . . . . ?
C45 C44 N4 Ru1 -2.1(6) . . . . ?
C48 C49 N5 C45 -0.3(8) . . . . ?
C48 C49 N5 Ru1 -178.4(4) . . . . ?
C46 C45 N5 C49 -0.6(7) . . . . ?
C44 C45 N5 C49 -179.9(4) . . . . ?
C46 C45 N5 Ru1 177.6(4) . . . . ?
C44 C45 N5 Ru1 -1.7(5) . . . . ?
C27 C26 O2 P3 171.9(4) . . . . ?
C29 C28 O3 P3 164.1(4) . . . . ?
C12 C7 P1 C1 -143.2(4) . . . . ?
C8 C7 P1 C1 44.0(4) . . . . ?
C12 C7 P1 C13 -36.3(5) . . . . ?
C8 C7 P1 C13 150.9(4) . . . . ?
C12 C7 P1 Ru1 86.8(4) . . . . ?
C8 C7 P1 Ru1 -85.9(4) . . . . ?
C2 C1 P1 C7 -118.5(5) . . . . ?
C6 C1 P1 C7 57.7(5) . . . . ?
C2 C1 P1 C13 138.1(4) . . . . ?
C6 C1 P1 C13 -45.8(5) . . . . ?
C2 C1 P1 Ru1 4.0(5) . . . . ?
C6 C1 P1 Ru1 -179.8(4) . . . . ?
P2 C13 P1 C7 -175.2(3) . . . . ?
P2 C13 P1 C1 -71.7(4) . . . . ?
P2 C13 P1 Ru1 65.4(4) . . . . ?
P3 N1 P2 C14 -154.1(4) . . . . ?
P3 N1 P2 C13 -30.8(5) . . . . ?
P3 N1 P2 C20 89.6(4) . . . . ?
C15 C14 P2 N1 -178.6(5) . . . . ?
C19 C14 P2 N1 -0.8(5) . . . . ?
C15 C14 P2 C13 56.1(5) . . . . ?
C19 C14 P2 C13 -126.0(5) . . . . ?
C15 C14 P2 C20 -58.0(5) . . . . ?
C19 C14 P2 C20 119.9(5) . . . . ?
P1 C13 P2 N1 -55.0(4) . . . . ?
P1 C13 P2 C14 67.0(4) . . . . ?
P1 C13 P2 C20 -179.0(3) . . . . ?
C25 C20 P2 N1 87.7(7) . . . . ?
C21 C20 P2 N1 -86.6(5) . . . . ?
C25 C20 P2 C14 -30.1(7) . . . . ?
C21 C20 P2 C14 155.6(5) . . . . ?
C25 C20 P2 C13 -147.5(6) . . . . ?
C21 C20 P2 C13 38.2(6) . . . . ?
Ru1 O1 P3 N1 44.0(4) . . . . ?
Ru1 O1 P3 O3 170.4(3) . . . . ?
Ru1 O1 P3 O2 -75.1(4) . . . . ?
P2 N1 P3 O1 46.3(5) . . . . ?
P2 N1 P3 O3 -74.6(5) . . . . ?
P2 N1 P3 O2 170.3(4) . . . . ?
C28 O3 P3 O1 -175.4(4) . . . . ?
C28 O3 P3 N1 -45.6(5) . . . . ?
C28 O3 P3 O2 66.5(5) . . . . ?
C26 O2 P3 O1 -50.4(5) . . . . ?
C26 O2 P3 N1 -179.1(4) . . . . ?
C26 O2 P3 O3 61.2(5) . . . . ?
C40 N4 Ru1 N5 -178.0(4) . . . . ?
C44 N4 Ru1 N5 0.9(3) . . . . ?
C40 N4 Ru1 N3 -8.1(4) . . . . ?
C44 N4 Ru1 N3 170.7(3) . . . . ?
C40 N4 Ru1 N2 -85.0(4) . . . . ?
C44 N4 Ru1 N2 93.8(4) . . . . ?
C40 N4 Ru1 O1 -149.6(6) . . . . ?
C44 N4 Ru1 O1 29.3(9) . . . . ?
C40 N4 Ru1 P1 94.3(4) . . . . ?
C44 N4 Ru1 P1 -86.9(3) . . . . ?
C49 N5 Ru1 N4 178.6(4) . . . . ?
C45 N5 Ru1 N4 0.5(3) . . . . ?
C49 N5 Ru1 N3 104.2(9) . . . . ?
C45 N5 Ru1 N3 -73.9(10) . . . . ?
C49 N5 Ru1 N2 91.4(4) . . . . ?
C45 N5 Ru1 N2 -86.7(4) . . . . ?
C49 N5 Ru1 O1 4.3(4) . . . . ?
C45 N5 Ru1 O1 -173.9(3) . . . . ?
C49 N5 Ru1 P1 -89.1(4) . . . . ?
C45 N5 Ru1 P1 92.8(3) . . . . ?
C39 N3 Ru1 N4 105.6(4) . . . . ?
C35 N3 Ru1 N4 -75.8(4) . . . . ?
C39 N3 Ru1 N5 178.3(8) . . . . ?
C35 N3 Ru1 N5 -3.1(11) . . . . ?
C39 N3 Ru1 N2 -168.6(5) . . . . ?
C35 N3 Ru1 N2 10.0(4) . . . . ?
C39 N3 Ru1 O1 -81.8(4) . . . . ?
C35 N3 Ru1 O1 96.8(4) . . . . ?
C39 N3 Ru1 P1 11.9(4) . . . . ?
C35 N3 Ru1 P1 -169.5(3) . . . . ?
C30 N2 Ru1 N4 -90.5(4) . . . . ?
C34 N2 Ru1 N4 88.1(4) . . . . ?
C30 N2 Ru1 N5 -11.6(4) . . . . ?
C34 N2 Ru1 N5 167.1(4) . . . . ?
C30 N2 Ru1 N3 170.8(4) . . . . ?
C34 N2 Ru1 N3 -10.6(3) . . . . ?
C30 N2 Ru1 O1 78.7(4) . . . . ?
C34 N2 Ru1 O1 -102.6(4) . . . . ?
C30 N2 Ru1 P1 -151(8) . . . . ?
C34 N2 Ru1 P1 27(9) . . . . ?
P3 O1 Ru1 N4 173.7(6) . . . . ?
P3 O1 Ru1 N5 -158.4(3) . . . . ?
P3 O1 Ru1 N3 31.9(3) . . . . ?
P3 O1 Ru1 N2 109.1(3) . . . . ?
P3 O1 Ru1 P1 -70.2(3) . . . . ?
C7 P1 Ru1 N4 56.5(2) . . . . ?
C1 P1 Ru1 N4 -60.9(2) . . . . ?
C13 P1 Ru1 N4 169.9(2) . . . . ?
C7 P1 Ru1 N5 -22.5(2) . . . . ?
C1 P1 Ru1 N5 -139.8(2) . . . . ?
C13 P1 Ru1 N5 90.9(2) . . . . ?
C7 P1 Ru1 N3 155.1(2) . . . . ?
C1 P1 Ru1 N3 37.7(2) . . . . ?
C13 P1 Ru1 N3 -91.5(2) . . . . ?
C7 P1 Ru1 N2 117(9) . . . . ?
C1 P1 Ru1 N2 0(9) . . . . ?
C13 P1 Ru1 N2 -129(9) . . . . ?
C7 P1 Ru1 O1 -112.8(2) . . . . ?
C1 P1 Ru1 O1 129.8(2) . . . . ?
C13 P1 Ru1 O1 0.6(2) . . . . ?
